data_7031062
loop_
_publ_author_name
'Mondal, Moumita'
'Ranjeesh, T. K.'
'Gupta, Suraj K.'
'Choudhury, Joyanta'

_publ_section_title
;
 Labile coordination approach for the modulation of the electronic
 properties of ruthenium(ii) and iridium(iii) complexes within an
 &quot;N-heterocyclic carbene (NHC)-pyridyl&quot; dynamic platform.
;
_journal_issue 24
_journal_name_full 'Dalton transactions (Cambridge, England : 2003)'
_journal_page_first 9356
_journal_page_last 9362
_journal_paper_doi 10.1039/c4dt00551a
_journal_volume 43
_journal_year 2014
_chemical_formula_moiety 'C29 H36 Cl3 N3 Ru2, 2(O)'
_chemical_formula_sum 'C29 H36 Cl3 N3 O2 Ru2'
_chemical_formula_weight 767.10
_chemical_name_systematic
;
?
;
_space_group_IT_number 14
_symmetry_cell_setting monoclinic
_symmetry_space_group_name_Hall '-P 2yn'
_symmetry_space_group_name_H-M 'P 1 21/n 1'
_atom_sites_solution_hydrogens geom
_atom_sites_solution_primary direct
_atom_sites_solution_secondary difmap
_audit_creation_method SHELXL-97
_cell_angle_alpha 90.00
_cell_angle_beta 93.097(2)
_cell_angle_gamma 90.00
_cell_formula_units_Z 4
_cell_length_a 11.7528(4)
_cell_length_b 18.8583(7)
_cell_length_c 13.8022(5)
_cell_measurement_temperature 140(2)
_cell_measurement_theta_max 27.57
_cell_measurement_theta_min 1.83
_cell_volume 3054.62(19)
_computing_cell_refinement 'Bruker SAINT'
_computing_data_collection 'Bruker APEX2'
_computing_data_reduction 'Bruker SAINT'
_computing_molecular_graphics 'Bruker SHELXTL'
_computing_publication_material 'Bruker SHELXTL'
_computing_structure_refinement 'SHELXL-97 (Sheldrick, 1997)'
_computing_structure_solution 'SHELXS-97 (Sheldrick, 1990)'
_diffrn_ambient_temperature 140(2)
_diffrn_measured_fraction_theta_full 0.998
_diffrn_measured_fraction_theta_max 0.998
_diffrn_measurement_device_type 'Bruker APEX-II CCD'
_diffrn_measurement_method '\f and \w scans'
_diffrn_radiation_monochromator graphite
_diffrn_radiation_source 'fine-focus sealed tube'
_diffrn_radiation_type MoK\a
_diffrn_radiation_wavelength 0.71073
_diffrn_reflns_av_R_equivalents 0.0458
_diffrn_reflns_av_sigmaI/netI 0.0434
_diffrn_reflns_limit_h_max 15
_diffrn_reflns_limit_h_min -15
_diffrn_reflns_limit_k_max 24
_diffrn_reflns_limit_k_min -24
_diffrn_reflns_limit_l_max 17
_diffrn_reflns_limit_l_min -17
_diffrn_reflns_number 48958
_diffrn_reflns_theta_full 27.57
_diffrn_reflns_theta_max 27.57
_diffrn_reflns_theta_min 1.83
_exptl_absorpt_coefficient_mu 1.282
_exptl_absorpt_correction_type none
_exptl_crystal_density_diffrn 1.668
_exptl_crystal_density_method 'not measured'
_exptl_crystal_F_000 1544
_exptl_crystal_size_max 0.20
_exptl_crystal_size_mid 0.20
_exptl_crystal_size_min 0.15
_refine_diff_density_max 1.072
_refine_diff_density_min -0.679
_refine_diff_density_rms 0.105
_refine_ls_extinction_method none
_refine_ls_goodness_of_fit_ref 1.055
_refine_ls_hydrogen_treatment constr
_refine_ls_matrix_type full
_refine_ls_number_parameters 352
_refine_ls_number_reflns 7049
_refine_ls_number_restraints 0
_refine_ls_restrained_S_all 1.055
_refine_ls_R_factor_all 0.0598
_refine_ls_R_factor_gt 0.0443
_refine_ls_shift/su_max 0.001
_refine_ls_shift/su_mean 0.000
_refine_ls_structure_factor_coef Fsqd
_refine_ls_weighting_details 'calc w=1/[\s^2^(Fo^2^)+(0.0370P)^2^+7.6027P] where P=(Fo^2^+2Fc^2^)/3'
_refine_ls_weighting_scheme calc
_refine_ls_wR_factor_gt 0.0974
_refine_ls_wR_factor_ref 0.1030
_reflns_number_gt 5720
_reflns_number_total 7049
_reflns_threshold_expression >2sigma(I)
_cod_data_source_file c4dt00551a2.cif
_cod_data_source_block JC_MM_58_0m
_cod_depositor_comments
;
The following automatic conversions were performed:

'_symmetry_cell_setting' value 'Monoclinic' changed to 'monoclinic'
according to
/usr/data/users/saulius/crontab/automatic-downloads/rss-feeds/RSC/lib/dictionaries/cif_core.dic
dictionary named 'cif_core.dic' version 2.4.2 from 2011-04-26.

Automatic conversion script
Id: cif_fix_values 2281 2013-09-26 08:29:07Z andrius 

 Adding full bibliography for 7031061--7031062.cif.
;
_cod_original_sg_symbol_H-M 'P2(1)/n  '
_cod_database_code 7031062

loop_
_symmetry_equiv_pos_as_xyz
'x, y, z'
'-x+1/2, y+1/2, -z+1/2'
'-x, -y, -z'
'x-1/2, -y-1/2, z-1/2'

loop_
_atom_site_label
_atom_site_type_symbol
_atom_site_fract_x
_atom_site_fract_y
_atom_site_fract_z
_atom_site_U_iso_or_equiv
_atom_site_adp_type
_atom_site_occupancy
_atom_site_symmetry_multiplicity
_atom_site_calc_flag
_atom_site_refinement_flags
O1W O 0.8911(4) 0.0018(3) 0.3857(4) 0.0956(17) Uani 1 1 d .
O2W O 1.0589(5) 0.1311(5) 0.4866(5) 0.160(3) Uani 1 1 d .
Ru1 Ru 0.82984(3) 0.056409(18) 0.76021(2) 0.02317(9) Uani 1 1 d .
Ru2 Ru 1.30347(3) 0.189708(19) 0.76242(2) 0.02692(10) Uani 1 1 d .
Cl1 Cl 0.91557(10) -0.06088(6) 0.75193(8) 0.0385(3) Uani 1 1 d .
Cl2 Cl 1.33494(11) 0.06844(6) 0.71562(10) 0.0475(3) Uani 1 1 d .
Cl3 Cl 1.43227(11) 0.16711(9) 0.90184(10) 0.0598(4) Uani 1 1 d .
N2 N 0.8837(3) 0.06570(18) 0.9695(2) 0.0264(7) Uani 1 1 d .
N1 N 0.7216(3) 0.01313(19) 0.9553(3) 0.0292(8) Uani 1 1 d .
C8 C 1.1645(4) 0.1483(2) 0.9376(3) 0.0284(9) Uani 1 1 d .
H8 H 1.2263 0.1675 0.9735 0.034 Uiso 1 1 calc R
C6 C 0.9784(3) 0.0934(2) 0.8297(3) 0.0226(8) Uani 1 1 d .
N3 N 1.1669(3) 0.14672(18) 0.8409(2) 0.0236(7) Uani 1 1 d .
C5 C 0.9823(3) 0.0952(2) 0.9314(3) 0.0228(8) Uani 1 1 d .
C9 C 1.0730(3) 0.1224(2) 0.9862(3) 0.0282(9) Uani 1 1 d .
H9 H 1.0730 0.1234 1.0536 0.034 Uiso 1 1 calc R
C12 C 0.7118(4) 0.0318(2) 0.6229(3) 0.0344(10) Uani 1 1 d .
C10 C 0.6829(4) 0.1239(3) 0.7414(3) 0.0337(10) Uani 1 1 d .
H10 H 0.6414 0.1406 0.7922 0.040 Uiso 1 1 calc R
C29 C 1.0657(5) 0.3819(3) 0.7495(4) 0.0612(16) Uani 1 1 d .
H29A H 1.0069 0.4028 0.7859 0.092 Uiso 1 1 calc R
H29B H 1.0323 0.3605 0.6917 0.092 Uiso 1 1 calc R
H29C H 1.1185 0.4180 0.7322 0.092 Uiso 1 1 calc R
C4 C 0.8522(4) 0.0530(2) 1.0635(3) 0.0313(10) Uani 1 1 d .
H4 H 0.8930 0.0646 1.1210 0.038 Uiso 1 1 calc R
C23 C 1.2650(4) 0.2187(2) 0.6122(3) 0.0322(10) Uani 1 1 d .
H23 H 1.2403 0.1897 0.5607 0.039 Uiso 1 1 calc R
C2 C 0.8032(3) 0.0409(2) 0.9017(3) 0.0243(8) Uani 1 1 d .
C11 C 0.6474(4) 0.0611(3) 0.6935(3) 0.0356(11) Uani 1 1 d .
H11 H 0.5801 0.0391 0.7095 0.043 Uiso 1 1 calc R
C20 C 1.3372(4) 0.3027(2) 0.7718(3) 0.0377(11) Uani 1 1 d .
H20 H 1.3622 0.3295 0.8254 0.045 Uiso 1 1 calc R
C24 C 1.1854(4) 0.2507(2) 0.6697(3) 0.0303(10) Uani 1 1 d .
H24 H 1.1081 0.2437 0.6546 0.036 Uiso 1 1 calc R
C15 C 0.7800(4) 0.1628(2) 0.7147(3) 0.0292(9) Uani 1 1 d .
C3 C 0.7513(4) 0.0207(2) 1.0542(3) 0.0320(10) Uani 1 1 d .
H3 H 0.7081 0.0058 1.1049 0.038 Uiso 1 1 calc R
C17 C 0.8163(4) 0.2332(3) 0.7573(4) 0.0409(12) Uani 1 1 d .
H17 H 0.8996 0.2332 0.7659 0.049 Uiso 1 1 calc R
C7 C 1.0754(3) 0.1191(2) 0.7894(3) 0.0249(9) Uani 1 1 d .
H7 H 1.0782 0.1173 0.7222 0.030 Uiso 1 1 calc R
C14 C 0.8434(4) 0.1326(2) 0.6391(3) 0.0308(10) Uani 1 1 d .
H14 H 0.9063 0.1568 0.6176 0.037 Uiso 1 1 calc R
C21 C 1.4184(4) 0.2714(2) 0.7120(3) 0.0362(11) Uani 1 1 d .
H21 H 1.4957 0.2787 0.7266 0.043 Uiso 1 1 calc R
C27 C 1.1285(4) 0.3254(3) 0.8113(4) 0.0392(11) Uani 1 1 d .
H27 H 1.0741 0.2879 0.8251 0.047 Uiso 1 1 calc R
C26 C 1.4690(4) 0.1949(3) 0.5713(4) 0.0431(12) Uani 1 1 d .
H26A H 1.4298 0.1692 0.5196 0.065 Uiso 1 1 calc R
H26B H 1.5147 0.1627 0.6107 0.065 Uiso 1 1 calc R
H26C H 1.5172 0.2302 0.5446 0.065 Uiso 1 1 calc R
C13 C 0.8127(4) 0.0684(2) 0.5976(3) 0.0328(10) Uani 1 1 d .
H13 H 0.8587 0.0484 0.5521 0.039 Uiso 1 1 calc R
C22 C 1.3843(4) 0.2300(2) 0.6319(3) 0.0333(10) Uani 1 1 d .
C25 C 1.2201(4) 0.2938(2) 0.7509(3) 0.0305(10) Uani 1 1 d .
C1 C 0.6176(4) -0.0202(3) 0.9156(3) 0.0383(11) Uani 1 1 d .
H1A H 0.5729 -0.0359 0.9677 0.058 Uiso 1 1 calc R
H1B H 0.6367 -0.0602 0.8765 0.058 Uiso 1 1 calc R
H1C H 0.5745 0.0134 0.8764 0.058 Uiso 1 1 calc R
C18 C 0.7819(5) 0.2915(3) 0.6836(4) 0.0531(14) Uani 1 1 d .
H18A H 0.8055 0.3369 0.7092 0.080 Uiso 1 1 calc R
H18B H 0.7006 0.2913 0.6716 0.080 Uiso 1 1 calc R
H18C H 0.8180 0.2829 0.6240 0.080 Uiso 1 1 calc R
C28 C 1.1740(5) 0.3559(3) 0.9064(4) 0.0581(16) Uani 1 1 d .
H28A H 1.1122 0.3749 0.9409 0.087 Uiso 1 1 calc R
H28B H 1.2276 0.3929 0.8944 0.087 Uiso 1 1 calc R
H28C H 1.2114 0.3192 0.9444 0.087 Uiso 1 1 calc R
C19 C 0.7685(6) 0.2481(3) 0.8562(4) 0.0595(16) Uani 1 1 d .
H19A H 0.7953 0.2933 0.8797 0.089 Uiso 1 1 calc R
H19B H 0.7934 0.2117 0.9013 0.089 Uiso 1 1 calc R
H19C H 0.6867 0.2484 0.8498 0.089 Uiso 1 1 calc R
C16 C 0.6804(5) -0.0372(3) 0.5742(4) 0.0538(15) Uani 1 1 d .
H16A H 0.7357 -0.0486 0.5279 0.081 Uiso 1 1 calc R
H16B H 0.6066 -0.0330 0.5415 0.081 Uiso 1 1 calc R
H16C H 0.6789 -0.0741 0.6220 0.081 Uiso 1 1 calc R

loop_
_atom_site_aniso_label
_atom_site_aniso_U_11
_atom_site_aniso_U_22
_atom_site_aniso_U_33
_atom_site_aniso_U_23
_atom_site_aniso_U_13
_atom_site_aniso_U_12
O1W 0.085(4) 0.123(5) 0.080(3) -0.039(3) 0.024(3) -0.002(3)
O2W 0.094(5) 0.266(10) 0.120(5) -0.052(6) 0.019(4) -0.085(5)
Ru1 0.02011(17) 0.02714(18) 0.02202(17) 0.00204(13) -0.00102(12) -0.00309(13)
Ru2 0.01987(17) 0.0325(2) 0.02822(19) 0.00582(15) -0.00055(13) -0.00350(14)
Cl1 0.0436(7) 0.0304(6) 0.0406(6) -0.0007(5) -0.0072(5) 0.0030(5)
Cl2 0.0459(7) 0.0342(7) 0.0643(8) 0.0075(6) 0.0211(6) 0.0076(5)
Cl3 0.0297(6) 0.1012(12) 0.0471(8) 0.0304(8) -0.0098(5) -0.0094(7)
N2 0.0282(18) 0.031(2) 0.0202(17) 0.0036(14) 0.0030(14) -0.0007(15)
N1 0.0255(18) 0.033(2) 0.0295(19) 0.0044(15) 0.0046(15) -0.0031(15)
C8 0.025(2) 0.033(2) 0.027(2) -0.0012(18) -0.0041(17) -0.0024(18)
C6 0.0203(19) 0.021(2) 0.026(2) 0.0031(16) -0.0008(16) 0.0018(16)
N3 0.0205(17) 0.0254(18) 0.0248(18) 0.0029(14) 0.0004(14) -0.0027(14)
C5 0.0213(19) 0.022(2) 0.025(2) 0.0015(16) 0.0019(16) 0.0022(16)
C9 0.029(2) 0.032(2) 0.023(2) -0.0023(18) -0.0047(17) -0.0003(18)
C12 0.037(3) 0.038(3) 0.027(2) 0.0027(19) -0.0137(19) -0.004(2)
C10 0.027(2) 0.043(3) 0.031(2) 0.006(2) -0.0028(18) 0.003(2)
C29 0.064(4) 0.045(3) 0.076(4) 0.003(3) 0.009(3) 0.016(3)
C4 0.033(2) 0.040(3) 0.021(2) 0.0031(19) 0.0017(17) 0.001(2)
C23 0.038(3) 0.032(2) 0.026(2) 0.0045(18) -0.0053(19) -0.003(2)
C2 0.025(2) 0.022(2) 0.025(2) 0.0044(16) -0.0003(16) -0.0016(16)
C11 0.023(2) 0.045(3) 0.038(3) 0.010(2) -0.0101(19) -0.012(2)
C20 0.040(3) 0.033(3) 0.040(3) -0.005(2) 0.001(2) -0.011(2)
C24 0.025(2) 0.031(2) 0.035(2) 0.0092(19) -0.0041(18) -0.0013(18)
C15 0.029(2) 0.029(2) 0.028(2) 0.0096(18) -0.0059(18) 0.0022(18)
C3 0.037(2) 0.034(3) 0.026(2) 0.0056(18) 0.0089(19) 0.001(2)
C17 0.039(3) 0.033(3) 0.049(3) -0.002(2) -0.011(2) 0.002(2)
C7 0.027(2) 0.026(2) 0.021(2) 0.0010(16) -0.0014(16) 0.0010(17)
C14 0.029(2) 0.034(2) 0.029(2) 0.0112(19) -0.0038(18) -0.0053(19)
C21 0.027(2) 0.041(3) 0.041(3) 0.008(2) 0.003(2) -0.012(2)
C27 0.036(3) 0.035(3) 0.048(3) -0.003(2) 0.011(2) -0.005(2)
C26 0.040(3) 0.053(3) 0.038(3) 0.008(2) 0.009(2) 0.003(2)
C13 0.039(3) 0.038(3) 0.021(2) 0.0043(18) -0.0047(18) -0.003(2)
C22 0.032(2) 0.034(3) 0.034(2) 0.010(2) 0.0067(19) -0.0041(19)
C25 0.034(2) 0.024(2) 0.034(2) 0.0030(18) 0.0012(19) -0.0034(18)
C1 0.034(3) 0.044(3) 0.037(3) 0.004(2) 0.002(2) -0.013(2)
C18 0.058(4) 0.033(3) 0.066(4) 0.015(3) -0.007(3) -0.002(2)
C28 0.061(4) 0.062(4) 0.054(3) -0.017(3) 0.021(3) -0.012(3)
C19 0.085(4) 0.048(3) 0.044(3) -0.013(3) -0.004(3) 0.005(3)
C16 0.060(4) 0.052(3) 0.049(3) -0.005(3) -0.009(3) -0.025(3)

loop_
_atom_type_symbol
_atom_type_description
_atom_type_scat_dispersion_real
_atom_type_scat_dispersion_imag
_atom_type_scat_source
C C 0.0033 0.0016 'International Tables Vol C Tables 4.2.6.8 and 6.1.1.4'
H H 0.0000 0.0000 'International Tables Vol C Tables 4.2.6.8 and 6.1.1.4'
N N 0.0061 0.0033 'International Tables Vol C Tables 4.2.6.8 and 6.1.1.4'
Cl Cl 0.1484 0.1585 'International Tables Vol C Tables 4.2.6.8 and 6.1.1.4'
Ru Ru -1.2594 0.8363 'International Tables Vol C Tables 4.2.6.8 and 6.1.1.4'
O O 0.0106 0.0060 'International Tables Vol C Tables 4.2.6.8 and 6.1.1.4'

loop_
_geom_angle_atom_site_label_1
_geom_angle_atom_site_label_2
_geom_angle_atom_site_label_3
_geom_angle
C2 Ru1 C6 76.76(16)
C2 Ru1 C10 92.12(16)
C6 Ru1 C10 120.57(16)
C2 Ru1 C15 111.12(16)
C6 Ru1 C15 91.72(16)
C10 Ru1 C15 38.39(16)
C2 Ru1 C14 147.77(16)
C6 Ru1 C14 92.15(15)
C10 Ru1 C14 67.36(16)
C15 Ru1 C14 38.08(16)
C2 Ru1 C13 165.71(16)
C6 Ru1 C13 117.12(16)
C10 Ru1 C13 78.03(17)
C15 Ru1 C13 67.14(16)
C14 Ru1 C13 35.93(15)
C2 Ru1 C11 101.79(16)
C6 Ru1 C11 157.35(16)
C10 Ru1 C11 36.87(17)
C15 Ru1 C11 67.44(16)
C14 Ru1 C11 77.04(16)
C13 Ru1 C11 64.16(16)
C2 Ru1 C12 129.88(16)
C6 Ru1 C12 153.36(16)
C10 Ru1 C12 65.26(17)
C15 Ru1 C12 79.04(16)
C14 Ru1 C12 65.20(16)
C13 Ru1 C12 36.32(16)
C11 Ru1 C12 34.73(16)
C2 Ru1 Cl1 90.00(12)
C6 Ru1 Cl1 89.27(11)
C10 Ru1 Cl1 149.74(13)
C15 Ru1 Cl1 158.51(12)
C14 Ru1 Cl1 120.44(12)
C13 Ru1 Cl1 93.40(12)
C11 Ru1 Cl1 113.38(13)
C12 Ru1 Cl1 90.60(12)
N3 Ru2 C24 91.49(14)
N3 Ru2 C23 117.09(15)
C24 Ru2 C23 37.58(16)
N3 Ru2 C20 118.72(15)
C24 Ru2 C20 67.87(17)
C23 Ru2 C20 80.66(18)
N3 Ru2 C21 156.83(16)
C24 Ru2 C21 79.93(17)
C23 Ru2 C21 67.58(17)
C20 Ru2 C21 38.13(17)
N3 Ru2 C25 91.78(14)
C24 Ru2 C25 38.18(16)
C23 Ru2 C25 68.69(17)
C20 Ru2 C25 37.43(17)
C21 Ru2 C25 68.18(17)
N3 Ru2 C22 154.98(15)
C24 Ru2 C22 68.09(16)
C23 Ru2 C22 38.05(16)
C20 Ru2 C22 68.09(17)
C21 Ru2 C22 36.92(17)
C25 Ru2 C22 81.04(16)
N3 Ru2 Cl2 84.64(10)
C24 Ru2 Cl2 116.59(13)
C23 Ru2 Cl2 90.56(13)
C20 Ru2 Cl2 156.57(13)
C21 Ru2 Cl2 118.47(13)
C25 Ru2 Cl2 154.56(12)
C22 Ru2 Cl2 91.64(13)
N3 Ru2 Cl3 89.13(9)
C24 Ru2 Cl3 156.36(13)
C23 Ru2 Cl3 153.33(13)
C20 Ru2 Cl3 91.22(14)
C21 Ru2 Cl3 90.38(13)
C25 Ru2 Cl3 118.19(12)
C22 Ru2 Cl3 115.43(12)
Cl2 Ru2 Cl3 87.00(6)
C2 N2 C4 111.6(3)
C2 N2 C5 115.4(3)
C4 N2 C5 132.9(4)
C2 N1 C3 110.4(3)
C2 N1 C1 124.7(4)
C3 N1 C1 124.9(4)
N3 C8 C9 122.2(4)
C7 C6 C5 114.3(3)
C7 C6 Ru1 128.7(3)
C5 C6 Ru1 117.0(3)
C8 N3 C7 118.1(3)
C8 N3 Ru2 123.6(3)
C7 N3 Ru2 118.2(3)
C9 C5 C6 122.9(4)
C9 C5 N2 124.8(4)
C6 C5 N2 112.3(3)
C5 C9 C8 117.7(4)
C11 C12 C13 118.2(4)
C11 C12 C16 122.1(4)
C13 C12 C16 119.7(4)
C11 C12 Ru1 70.9(2)
C13 C12 Ru1 68.8(2)
C16 C12 Ru1 131.1(3)
C11 C10 C15 122.2(4)
C11 C10 Ru1 76.9(3)
C15 C10 Ru1 71.7(2)
C3 C4 N2 105.6(4)
C24 C23 C22 120.5(4)
C24 C23 Ru2 71.2(2)
C22 C23 Ru2 72.8(2)
N1 C2 N2 104.1(3)
N1 C2 Ru1 137.7(3)
N2 C2 Ru1 118.1(3)
C12 C11 C10 120.5(4)
C12 C11 Ru1 74.4(3)
C10 C11 Ru1 66.2(2)
C25 C20 C21 120.8(4)
C25 C20 Ru2 72.3(3)
C21 C20 Ru2 71.5(3)
C23 C24 C25 121.4(4)
C23 C24 Ru2 71.2(2)
C25 C24 Ru2 72.0(2)
C10 C15 C14 116.2(4)
C10 C15 C17 124.6(4)
C14 C15 C17 119.2(4)
C10 C15 Ru1 69.9(2)
C14 C15 Ru1 72.6(2)
C17 C15 Ru1 129.5(3)
C4 C3 N1 108.4(4)
C15 C17 C19 113.6(4)
C15 C17 C18 108.3(4)
C19 C17 C18 111.3(4)
N3 C7 C6 124.7(4)
C13 C14 C15 121.1(4)
C13 C14 Ru1 73.5(2)
C15 C14 Ru1 69.3(2)
C22 C21 C20 121.3(4)
C22 C21 Ru2 72.7(3)
C20 C21 Ru2 70.3(2)
C28 C27 C25 113.6(4)
C28 C27 C29 111.0(5)
C25 C27 C29 107.6(4)
C14 C13 C12 121.5(4)
C14 C13 Ru1 70.6(2)
C12 C13 Ru1 74.9(2)
C21 C22 C23 118.1(4)
C21 C22 C26 121.5(4)
C23 C22 C26 120.3(4)
C21 C22 Ru2 70.4(2)
C23 C22 Ru2 69.2(2)
C26 C22 Ru2 129.3(3)
C20 C25 C24 117.8(4)
C20 C25 C27 123.9(4)
C24 C25 C27 118.3(4)
C20 C25 Ru2 70.3(3)
C24 C25 Ru2 69.8(2)
C27 C25 Ru2 129.7(3)

loop_
_geom_bond_atom_site_label_1
_geom_bond_atom_site_label_2
_geom_bond_distance
Ru1 C2 2.016(4)
Ru1 C6 2.067(4)
Ru1 C10 2.150(4)
Ru1 C15 2.172(4)
Ru1 C14 2.217(4)
Ru1 C13 2.254(4)
Ru1 C11 2.289(4)
Ru1 C12 2.333(4)
Ru1 Cl1 2.4357(12)
Ru2 N3 2.143(3)
Ru2 C24 2.167(4)
Ru2 C23 2.168(4)
Ru2 C20 2.171(5)
Ru2 C21 2.187(4)
Ru2 C25 2.196(4)
Ru2 C22 2.216(4)
Ru2 Cl2 2.4104(13)
Ru2 Cl3 2.4210(13)
N2 C2 1.376(5)
N2 C4 1.390(5)
N2 C5 1.412(5)
N1 C2 1.348(5)
N1 C3 1.398(5)
N1 C1 1.455(5)
C8 N3 1.337(5)
C8 C9 1.387(6)
C6 C7 1.383(5)
C6 C5 1.402(5)
N3 C7 1.361(5)
C5 C9 1.372(6)
C12 C11 1.380(7)
C12 C13 1.432(6)
C12 C16 1.501(7)
C10 C11 1.410(6)
C10 C15 1.421(6)
C29 C27 1.529(7)
C4 C3 1.333(6)
C23 C24 1.396(6)
C23 C22 1.430(6)
C20 C25 1.401(6)
C20 C21 1.424(7)
C24 C25 1.427(6)
C15 C14 1.432(6)
C15 C17 1.505(6)
C17 C19 1.530(7)
C17 C18 1.537(7)
C14 C13 1.380(6)
C21 C22 1.394(7)
C27 C28 1.504(7)
C27 C25 1.518(6)
C26 C22 1.490(6)
